data_7120676
loop_
_publ_author_name
'Gu, Zheng-Yang'
'Li, Jing-Hao'
'Wang, Shun-Yi'
'Ji, Shun-Jun'

_publ_section_title
;
 Cobalt(II)-Catalyzed Bis-isocyanides Insertion Reactions with Sulfonyl
 Azides via Nitrene Radical: Chemoselective Synthesis of The
 Sulfonylamidyl amide and 3-Imine Indole Derivatives
;
_journal_name_full 'Chem. Commun.'
_journal_paper_doi 10.1039/C7CC06531K
_journal_year 2017
_chemical_formula_sum 'C25 H25 N3 O2 S'
_chemical_formula_weight 431.54
_space_group_crystal_system triclinic
_space_group_IT_number 2
_space_group_name_Hall '-P 1'
_space_group_name_H-M_alt 'P -1'
_symmetry_space_group_name_Hall '-P 1'
_symmetry_space_group_name_H-M 'P -1'
_atom_sites_solution_hydrogens geom
_audit_creation_method SHELXL-2016/6
_audit_update_record
;
2017-06-12 deposited with the CCDC.
2017-09-19 downloaded from the CCDC.
;
_cell_angle_alpha 65.882(6)
_cell_angle_beta 79.944(5)
_cell_angle_gamma 81.015(6)
_cell_formula_units_Z 2
_cell_length_a 10.3022(7)
_cell_length_b 10.3972(7)
_cell_length_c 11.6686(6)
_cell_measurement_temperature 153(2)
_cell_volume 1118.22(13)
_computing_structure_refinement 'SHELXL-2016/6 (Sheldrick, 2016)'
_diffrn_ambient_temperature 153(2)
_diffrn_measured_fraction_theta_full 0.998
_diffrn_measured_fraction_theta_max 0.876
_diffrn_radiation_type MoK\a
_diffrn_radiation_wavelength 0.71073
_diffrn_reflns_av_R_equivalents 0.0329
_diffrn_reflns_av_unetI/netI 0.0588
_diffrn_reflns_Laue_measured_fraction_full 0.998
_diffrn_reflns_Laue_measured_fraction_max 0.876
_diffrn_reflns_limit_h_max 14
_diffrn_reflns_limit_h_min -14
_diffrn_reflns_limit_k_max 14
_diffrn_reflns_limit_k_min -14
_diffrn_reflns_limit_l_max 16
_diffrn_reflns_limit_l_min -15
_diffrn_reflns_number 12157
_diffrn_reflns_point_group_measured_fraction_full 0.998
_diffrn_reflns_point_group_measured_fraction_max 0.876
_diffrn_reflns_theta_full 25.242
_diffrn_reflns_theta_max 30.960
_diffrn_reflns_theta_min 2.810
_exptl_absorpt_coefficient_mu 0.172
_exptl_crystal_density_diffrn 1.282
_exptl_crystal_F_000 456
_exptl_crystal_size_max 0.250
_exptl_crystal_size_mid 0.200
_exptl_crystal_size_min 0.200
_refine_diff_density_max 0.675
_refine_diff_density_min -0.492
_refine_diff_density_rms 0.053
_refine_ls_extinction_method none
_refine_ls_goodness_of_fit_ref 1.028
_refine_ls_hydrogen_treatment constr
_refine_ls_matrix_type full
_refine_ls_number_parameters 285
_refine_ls_number_reflns 6221
_refine_ls_number_restraints 0
_refine_ls_restrained_S_all 1.028
_refine_ls_R_factor_all 0.1071
_refine_ls_R_factor_gt 0.0603
_refine_ls_shift/su_max 0.000
_refine_ls_shift/su_mean 0.000
_refine_ls_structure_factor_coef Fsqd
_refine_ls_weighting_details 'w=1/[\s^2^(Fo^2^)+(0.0687P)^2^+0.3809P] where P=(Fo^2^+2Fc^2^)/3'
_refine_ls_weighting_scheme calc
_refine_ls_wR_factor_gt 0.1406
_refine_ls_wR_factor_ref 0.1713
_reflns_Friedel_coverage 0.000
_reflns_number_gt 3899
_reflns_number_total 6221
_reflns_threshold_expression 'I > 2\s(I)'
_cod_data_source_file c7cc06531k2.cif
_cod_data_source_block a
_cod_original_cell_volume 1118.23(13)
_cod_database_code 7120676
_shelx_shelxl_version_number 2016/6
_shelx_space_group_comment
;
The symmetry employed for this shelxl refinement is uniquely defined
by the following loop, which should always be used as a source of
symmetry information in preference to the above space-group names.
They are only intended as comments.
;
_shelx_estimated_absorpt_t_min 0.958
_shelx_estimated_absorpt_t_max 0.967

loop_
_space_group_symop_operation_xyz
'x, y, z'
'-x, -y, -z'

loop_
_atom_site_label
_atom_site_type_symbol
_atom_site_fract_x
_atom_site_fract_y
_atom_site_fract_z
_atom_site_U_iso_or_equiv
_atom_site_adp_type
_atom_site_occupancy
_atom_site_site_symmetry_order
_atom_site_calc_flag
_atom_site_refinement_flags_posn
_atom_site_refinement_flags_adp
S1 S 0.50227(6) 0.54590(6) 0.72085(5) 0.04183(18) Uani 1 1 d . .
O1 O 0.45946(17) 0.5305(2) 0.61675(16) 0.0560(5) Uani 1 1 d . .
O2 O 0.5264(2) 0.42024(19) 0.82986(17) 0.0619(5) Uani 1 1 d . .
N1 N 0.63183(18) 0.6327(2) 0.67749(17) 0.0401(4) Uani 1 1 d . .
H1 H 0.646754 0.676016 0.724124 0.048 Uiso 1 1 calc R U
N2 N 0.71580(17) 0.58511(19) 0.49272(16) 0.0359(4) Uani 1 1 d . .
N3 N 0.86766(19) 0.8012(2) 0.58953(19) 0.0455(5) Uani 1 1 d . .
C1 C 0.7139(2) 0.6417(2) 0.57894(19) 0.0329(4) Uani 1 1 d . .
C2 C 0.8380(2) 0.7188(2) 0.54378(19) 0.0352(5) Uani 1 1 d . .
C3 C 0.9143(2) 0.6839(2) 0.44054(19) 0.0349(5) Uani 1 1 d . .
C4 C 1.0387(2) 0.7143(2) 0.3725(2) 0.0410(5) Uani 1 1 d . .
C5 C 1.0774(2) 0.6681(2) 0.2750(2) 0.0433(5) Uani 1 1 d . .
H5 H 1.162706 0.686185 0.228734 0.052 Uiso 1 1 calc R U
C6 C 0.9976(2) 0.5965(2) 0.2414(2) 0.0416(5) Uani 1 1 d . .
C7 C 0.8723(2) 0.5664(2) 0.3104(2) 0.0397(5) Uani 1 1 d . .
H7 H 0.815389 0.517798 0.289400 0.048 Uiso 1 1 calc R U
C8 C 0.8345(2) 0.6089(2) 0.40877(19) 0.0338(4) Uani 1 1 d . .
C9 C 0.7758(2) 0.8489(2) 0.6732(2) 0.0399(5) Uani 1 1 d . .
C10 C 0.7994(3) 0.8099(3) 0.7969(2) 0.0470(6) Uani 1 1 d . .
H10 H 0.875030 0.747479 0.826965 0.056 Uiso 1 1 calc R U
C11 C 0.7131(3) 0.8616(3) 0.8768(2) 0.0495(6) Uani 1 1 d . .
C12 C 0.6093(3) 0.9590(3) 0.8291(2) 0.0500(6) Uani 1 1 d . .
H12 H 0.551337 0.996507 0.883173 0.060 Uiso 1 1 calc R U
C13 C 0.5869(2) 1.0038(3) 0.7044(2) 0.0462(6) Uani 1 1 d . .
C14 C 0.6705(2) 0.9471(2) 0.6277(2) 0.0437(5) Uani 1 1 d . .
H14 H 0.655674 0.975810 0.542243 0.052 Uiso 1 1 calc R U
C15 C 1.1284(3) 0.7938(3) 0.4029(3) 0.0593(7) Uani 1 1 d . .
H15A H 1.220286 0.771649 0.371898 0.089 Uiso 1 1 calc R U
H15B H 1.119657 0.765860 0.494671 0.089 Uiso 1 1 calc R U
H15C H 1.103723 0.895695 0.361851 0.089 Uiso 1 1 calc R U
C16 C 1.0435(3) 0.5517(3) 0.1329(2) 0.0586(7) Uani 1 1 d . .
H16A H 1.038231 0.634472 0.052979 0.088 Uiso 1 1 calc R U
H16B H 0.986945 0.482099 0.136932 0.088 Uiso 1 1 calc R U
H16C H 1.135304 0.509369 0.137949 0.088 Uiso 1 1 calc R U
C17 C 0.7316(4) 0.8101(4) 1.0145(3) 0.0825(10) Uani 1 1 d . .
H17A H 0.690407 0.881860 1.047307 0.124 Uiso 1 1 calc R U
H17B H 0.826356 0.793338 1.023005 0.124 Uiso 1 1 calc R U
H17C H 0.689927 0.721805 1.062575 0.124 Uiso 1 1 calc R U
C18 C 0.4747(3) 1.1136(3) 0.6539(3) 0.0694(8) Uani 1 1 d . .
H18A H 0.390235 1.072887 0.691958 0.104 Uiso 1 1 calc R U
H18B H 0.482737 1.144510 0.561809 0.104 Uiso 1 1 calc R U
H18C H 0.478084 1.194958 0.675083 0.104 Uiso 1 1 calc R U
C19 C 0.3853(2) 0.6635(2) 0.7659(2) 0.0394(5) Uani 1 1 d . .
C20 C 0.3931(3) 0.6814(3) 0.8754(2) 0.0498(6) Uani 1 1 d . .
H20 H 0.460750 0.629722 0.927077 0.060 Uiso 1 1 calc R U
C21 C 0.3006(3) 0.7759(3) 0.9082(2) 0.0574(7) Uani 1 1 d . .
H21 H 0.305527 0.788674 0.983359 0.069 Uiso 1 1 calc R U
C22 C 0.2011(3) 0.8524(3) 0.8350(3) 0.0550(7) Uani 1 1 d . .
C23 C 0.1970(3) 0.8328(3) 0.7260(3) 0.0614(7) Uani 1 1 d . .
H23 H 0.129620 0.884345 0.674073 0.074 Uiso 1 1 calc R U
C24 C 0.2885(3) 0.7400(3) 0.6908(2) 0.0529(6) Uani 1 1 d . .
H24 H 0.284761 0.729012 0.614576 0.063 Uiso 1 1 calc R U
C25 C 0.1009(3) 0.9538(4) 0.8731(4) 0.0834(10) Uani 1 1 d . .
H25A H 0.127377 1.050162 0.827480 0.125 Uiso 1 1 calc R U
H25B H 0.096011 0.927913 0.964405 0.125 Uiso 1 1 calc R U
H25C H 0.013956 0.949458 0.852376 0.125 Uiso 1 1 calc R U

loop_
_atom_site_aniso_label
_atom_site_aniso_U_11
_atom_site_aniso_U_22
_atom_site_aniso_U_33
_atom_site_aniso_U_23
_atom_site_aniso_U_13
_atom_site_aniso_U_12
S1 0.0393(3) 0.0499(4) 0.0434(3) -0.0254(3) 0.0048(2) -0.0154(3)
O1 0.0461(10) 0.0825(13) 0.0626(11) -0.0505(10) 0.0081(8) -0.0266(9)
O2 0.0701(13) 0.0464(10) 0.0587(11) -0.0136(9) 0.0057(9) -0.0106(9)
N1 0.0374(10) 0.0518(11) 0.0423(10) -0.0285(9) 0.0004(8) -0.0138(9)
N2 0.0308(9) 0.0440(10) 0.0395(9) -0.0230(8) -0.0005(7) -0.0081(8)
N3 0.0399(11) 0.0542(12) 0.0549(12) -0.0324(10) -0.0015(9) -0.0132(9)
C1 0.0296(10) 0.0351(11) 0.0365(10) -0.0155(9) -0.0062(8) -0.0038(9)
C2 0.0289(11) 0.0402(12) 0.0403(11) -0.0183(10) -0.0049(9) -0.0064(9)
C3 0.0317(11) 0.0380(11) 0.0366(11) -0.0159(9) -0.0034(9) -0.0056(9)
C4 0.0342(12) 0.0438(13) 0.0437(12) -0.0148(10) -0.0032(9) -0.0082(10)
C5 0.0334(12) 0.0486(13) 0.0438(12) -0.0166(11) 0.0033(10) -0.0060(10)
C6 0.0427(13) 0.0420(12) 0.0380(11) -0.0165(10) -0.0003(10) -0.0009(10)
C7 0.0415(13) 0.0436(13) 0.0388(11) -0.0205(10) -0.0035(9) -0.0070(10)
C8 0.0305(11) 0.0362(11) 0.0360(10) -0.0154(9) -0.0037(8) -0.0037(9)
C9 0.0386(12) 0.0417(12) 0.0485(12) -0.0251(11) -0.0025(10) -0.0118(10)
C10 0.0468(14) 0.0460(14) 0.0528(14) -0.0227(12) -0.0110(11) -0.0029(11)
C11 0.0485(15) 0.0596(16) 0.0449(13) -0.0237(12) -0.0057(11) -0.0092(12)
C12 0.0447(14) 0.0591(16) 0.0518(14) -0.0299(13) 0.0012(11) -0.0059(12)
C13 0.0412(13) 0.0435(13) 0.0560(14) -0.0209(11) -0.0047(11) -0.0075(11)
C14 0.0474(14) 0.0459(13) 0.0441(12) -0.0203(11) -0.0074(11) -0.0131(11)
C15 0.0437(15) 0.0754(19) 0.0685(17) -0.0340(15) -0.0005(13) -0.0243(14)
C16 0.0640(18) 0.0642(17) 0.0506(15) -0.0316(13) 0.0080(13) -0.0054(14)
C17 0.078(2) 0.118(3) 0.0505(16) -0.0328(18) -0.0141(16) -0.001(2)
C18 0.0586(19) 0.0698(19) 0.0742(19) -0.0254(16) -0.0150(15) 0.0096(15)
C19 0.0332(11) 0.0514(13) 0.0384(11) -0.0219(10) 0.0030(9) -0.0140(10)
C20 0.0462(14) 0.0673(17) 0.0413(12) -0.0284(12) -0.0037(11) -0.0029(12)
C21 0.0589(17) 0.0721(18) 0.0483(14) -0.0340(14) 0.0062(13) -0.0116(15)
C22 0.0456(15) 0.0550(16) 0.0639(16) -0.0269(13) 0.0077(13) -0.0092(12)
C23 0.0490(16) 0.0684(18) 0.0671(18) -0.0274(15) -0.0133(13) 0.0029(14)
C24 0.0508(15) 0.0674(17) 0.0484(14) -0.0288(13) -0.0092(12) -0.0073(13)
C25 0.067(2) 0.081(2) 0.107(3) -0.053(2) 0.0051(19) 0.0061(18)

loop_
_atom_type_symbol
_atom_type_description
_atom_type_scat_dispersion_real
_atom_type_scat_dispersion_imag
_atom_type_scat_source
C C 0.0033 0.0016 'International Tables Vol C Tables 4.2.6.8 and 6.1.1.4'
H H 0.0000 0.0000 'International Tables Vol C Tables 4.2.6.8 and 6.1.1.4'
N N 0.0061 0.0033 'International Tables Vol C Tables 4.2.6.8 and 6.1.1.4'
O O 0.0106 0.0060 'International Tables Vol C Tables 4.2.6.8 and 6.1.1.4'
S S 0.1246 0.1234 'International Tables Vol C Tables 4.2.6.8 and 6.1.1.4'

loop_
_geom_angle_atom_site_label_1
_geom_angle_atom_site_label_2
_geom_angle_atom_site_label_3
_geom_angle
O2 S1 O1 117.50(11)
O2 S1 N1 108.02(11)
O1 S1 N1 112.05(10)
O2 S1 C19 109.25(11)
O1 S1 C19 108.15(11)
N1 S1 C19 100.49(10)
C1 N1 S1 123.61(15)
C1 N2 C8 110.42(17)
C2 N3 C9 122.30(19)
N1 C1 N2 130.45(19)
N1 C1 C2 122.35(17)
N2 C1 C2 107.12(16)
N3 C2 C3 126.8(2)
N3 C2 C1 128.09(19)
C3 C2 C1 104.99(16)
C4 C3 C8 119.67(19)
C4 C3 C2 133.41(19)
C8 C3 C2 106.87(18)
C5 C4 C3 117.3(2)
C5 C4 C15 120.8(2)
C3 C4 C15 121.8(2)
C4 C5 C6 123.2(2)
C5 C6 C7 119.1(2)
C5 C6 C16 120.9(2)
C7 C6 C16 120.0(2)
C8 C7 C6 118.0(2)
C7 C8 C3 122.6(2)
C7 C8 N2 127.28(19)
C3 C8 N2 110.11(17)
C14 C9 C10 119.5(2)
C14 C9 N3 120.0(2)
C10 C9 N3 120.2(2)
C9 C10 C11 120.2(2)
C12 C11 C10 119.0(2)
C12 C11 C17 120.5(2)
C10 C11 C17 120.5(3)
C11 C12 C13 121.7(2)
C14 C13 C12 118.5(2)
C14 C13 C18 120.9(2)
C12 C13 C18 120.5(2)
C13 C14 C9 121.0(2)
C24 C19 C20 120.3(2)
C24 C19 S1 119.91(17)
C20 C19 S1 119.73(19)
C19 C20 C21 118.6(2)
C22 C21 C20 122.0(2)
C23 C22 C21 117.7(2)
C23 C22 C25 121.2(3)
C21 C22 C25 121.1(3)
C24 C23 C22 121.4(3)
C19 C24 C23 119.9(2)

loop_
_geom_bond_atom_site_label_1
_geom_bond_atom_site_label_2
_geom_bond_distance
S1 O2 1.4274(19)
S1 O1 1.4365(16)
S1 N1 1.6181(18)
S1 C19 1.751(2)
N1 C1 1.282(3)
N2 C1 1.354(2)
N2 C8 1.413(3)
N3 C2 1.275(3)
N3 C9 1.422(3)
C1 C2 1.521(3)
C2 C3 1.462(3)
C3 C4 1.392(3)
C3 C8 1.401(3)
C4 C5 1.383(3)
C4 C15 1.501(3)
C5 C6 1.387(3)
C6 C7 1.403(3)
C6 C16 1.499(3)
C7 C8 1.368(3)
C9 C14 1.383(3)
C9 C10 1.385(3)
C10 C11 1.386(3)
C11 C12 1.374(4)
C11 C17 1.509(4)
C12 C13 1.385(3)
C13 C14 1.377(3)
C13 C18 1.504(4)
C19 C24 1.372(3)
C19 C20 1.381(3)
C20 C21 1.382(4)
C21 C22 1.381(4)
C22 C23 1.376(4)
C22 C25 1.502(4)
C23 C24 1.376(4)
